data_1513968
loop_
_publ_author_name
'Piszora, P.'

_publ_section_title
;
 Temperature dependence of the order and distribution of Mn^3+^ and Mn^4+^
 cations in orthorhombic LiMn~2~O~4~
;
_journal_coden_ASTM JALCEU
_journal_issue 1-2
_journal_name_full 'Journal of Alloys and Compounds'
_journal_page_first 112
_journal_page_last 118
_journal_paper_doi 10.1016/j.jallcom.2004.06.013
_journal_volume 382
_journal_year 2004
_chemical_formula_structural 'Li (Mn2 O4)'
_chemical_formula_sum 'Li Mn2 O4'
_chemical_name_systematic 'Lithium Manganese(III) Manganese(IV) Oxide'
_space_group_IT_number 70
_symmetry_Int_Tables_number 70
_symmetry_space_group_name_Hall '-F 2uv 2vw'
_symmetry_space_group_name_H-M 'F d d d :2'
_audit_creation_date 2005/10/01
_cell_angle_alpha 90.
_cell_angle_beta 90.
_cell_angle_gamma 90.
_cell_formula_units_Z 72
_cell_length_a 24.76328(27)
_cell_length_b 24.80455(26)
_cell_length_c 8.19360(7)
_cell_volume 5032.85(9)
_refine_ls_R_factor_all 0.0385
_cod_data_source_file 'data_LiMn2O4melanie054701.cif'
_cod_data_source_block /var/www/cod/tmp/uploads/1395740013.76-D290F29E9218B844.cif
_cod_original_cell_volume 5032.87
_cod_original_sg_symbol_H-M 'F d d d Z'
_cod_original_formula_sum 'Li1 Mn2 O4'
_cod_database_code 1513968

loop_
_symmetry_equiv_pos_site_id
_symmetry_equiv_pos_as_xyz
1 'x+3/4, y+3/4, -z'
2 'x+3/4, -y, z+3/4'
3 '-x, y+3/4, z+3/4'
4 '-x, -y, -z'
5 '-x+1/4, -y+1/4, z'
6 '-x+1/4, y, -z+1/4'
7 'x, -y+1/4, -z+1/4'
8 'x, y, z'
9 'x+3/4, y+1/4, -z+1/2'
10 'x+1/4, y+3/4, -z+1/2'
11 'x+1/4, y+1/4, -z'
12 'x+3/4, -y+1/2, z+1/4'
13 'x+1/4, -y, z+1/4'
14 'x+1/4, -y+1/2, z+3/4'
15 '-x, y+1/4, z+1/4'
16 '-x+1/2, y+3/4, z+1/4'
17 '-x+1/2, y+1/4, z+3/4'
18 '-x, -y+1/2, -z+1/2'
19 '-x+1/2, -y, -z+1/2'
20 '-x+1/2, -y+1/2, -z'
21 '-x+1/4, -y+3/4, z+1/2'
22 '-x+3/4, -y+1/4, z+1/2'
23 '-x+3/4, -y+3/4, z'
24 '-x+1/4, y+1/2, -z+3/4'
25 '-x+3/4, y, -z+3/4'
26 '-x+3/4, y+1/2, -z+1/4'
27 'x, -y+3/4, -z+3/4'
28 'x+1/2, -y+1/4, -z+3/4'
29 'x+1/2, -y+3/4, -z+1/4'
30 'x, y+1/2, z+1/2'
31 'x+1/2, y, z+1/2'
32 'x+1/2, y+1/2, z'

loop_
_atom_site_label
_atom_site_type_symbol
_atom_site_symmetry_multiplicity
_atom_site_Wyckoff_symbol
_atom_site_fract_x
_atom_site_fract_y
_atom_site_fract_z
_atom_site_occupancy
_atom_site_attached_hydrogens
_atom_site_U_iso_or_equiv
Li1 Li1+ 8 a 0.125 0.125 0.125 1. 0 0.0116(16)
Li2 Li1+ 16 f 0.375 0.2108(36) 0.375 1. 0 0.0116(16)
Li3 Li1+ 16 e 0.2082(40) 0.375 0.375 1. 0 0.0116(16)
Li4 Li1+ 32 h 0.2856(29) 0.2952(34) 0.130(7) 1. 0 0.0116(16)
Mn1 Mn3.5+ 16 d 0.250 0.250 0.5 1. 0 0.0039(10)
Mn2 Mn3.5+ 32 h 0.0815(4) 0.0855(4) 0.4975(14) 1. 0 0.0039(10)
Mn3 Mn3.5+ 32 h 0.0849(4) 0.3307(5) 0.2522(13) 1. 0 0.0039(10)
Mn4 Mn3.5+ 32 h 0.25274(33) 0.16756(38) 0.2437(13) 1. 0 0.0039(10)
Mn5 Mn3.5+ 32 h 0.16622(35) 0.24484(33) 0.2472(13) 1. 0 0.0039(10)
O1 O2- 32 h 0.1746(14) 0.1687(16) 0.258(5) 1. 0 0.0098(16)
O2 O2- 32 h 0.0761(13) 0.0092(14) 0.499(5) 1. 0 0.0098(16)
O3 O2- 32 h 0.0782(15) 0.3301(12) 0.487(4) 1. 0 0.0098(16)
O4 O2- 32 h 0.2555(11) 0.1733(12) 0.470(5) 1. 0 0.0098(16)
O5 O2- 32 h 0.0052(13) 0.0076(13) 0.247(4) 1. 0 0.0098(16)
O6 O2- 32 h 0.2543(12) 0.0898(15) 0.235(4) 1. 0 0.0098(16)
O7 O2- 32 h 0.1638(12) 0.3234(15) 0.236(4) 1. 0 0.0098(16)
O8 O2- 32 h 0.0910(15) 0.2450(13) 0.230(4) 1. 0 0.0098(16)
O9 O2- 32 h 0.0856(14) 0.1619(15) 0.522(5) 1. 0 0.0098(16)

loop_
_atom_type_symbol
_atom_type_oxidation_number
Li1+ 1
Mn3.5+ 3.5
O2- -2
